data_4036386
loop_
_publ_author_name
'Ghorai, Manas K.'
'Halder, Sandipan'
'Das, Subhomoy'

_publ_section_title
;
 Domino Michael-Michael and Aldol-Aldol Reactions: Diastereoselective
 Synthesis of Functionalized Cyclohexanone Derivatives Containing
 Quaternary Carbon Center.
;
_journal_issue 19
_journal_name_full 'The Journal of organic chemistry'
_journal_page_first 9700
_journal_page_last 9712
_journal_paper_doi 10.1021/acs.joc.5b01768
_journal_volume 80
_journal_year 2015
_chemical_formula_sum 'C45.33 H42.67 O8'
_chemical_formula_weight 715.46
_space_group_IT_number 14
_space_group_name_Hall '-P 2ybc'
_space_group_name_H-M_alt 'P 1 21/c 1'
_symmetry_cell_setting monoclinic
_symmetry_space_group_name_H-M 'P 1 21/c 1'
_atom_sites_solution_hydrogens geom
_atom_sites_solution_primary direct
_atom_sites_solution_secondary difmap
_audit_creation_method SHELXL-97
_cell_angle_alpha 90.00
_cell_angle_beta 112.681(3)
_cell_angle_gamma 90.00
_cell_formula_units_Z 6
_cell_length_a 19.478(3)
_cell_length_b 13.910(2)
_cell_length_c 21.979(3)
_cell_measurement_reflns_used 3377
_cell_measurement_temperature 100(2)
_cell_measurement_theta_max 25.70
_cell_measurement_theta_min 2.27
_cell_volume 5494.4(14)
_computing_cell_refinement 'Bruker SAINT 6.45 ( Bruker, 2003)'
_computing_data_collection 'Bruker SMART 5.628 (Bruker, 2003)'
_computing_data_reduction 'Bruker SAINT 6.45 ( Bruker, 2003)'
_computing_molecular_graphics 'Diamond 2.1e'
_computing_structure_refinement 'SHELXL-97 (Sheldrick, 1997)'
_computing_structure_solution 'SIR 97'
_diffrn_ambient_temperature 100(2)
_diffrn_measured_fraction_theta_full 0.989
_diffrn_measured_fraction_theta_max 0.989
_diffrn_measurement_device_type 'Bruker Apex CCD area detector'
_diffrn_measurement_method /w-scans
_diffrn_radiation_monochromator graphite
_diffrn_radiation_source 'fine-focus sealed tube'
_diffrn_radiation_type MoK\a
_diffrn_radiation_wavelength 0.71073
_diffrn_reflns_av_R_equivalents 0.0870
_diffrn_reflns_av_sigmaI/netI 0.1072
_diffrn_reflns_limit_h_max 23
_diffrn_reflns_limit_h_min -25
_diffrn_reflns_limit_k_max 10
_diffrn_reflns_limit_k_min -18
_diffrn_reflns_limit_l_max 29
_diffrn_reflns_limit_l_min -28
_diffrn_reflns_number 35348
_diffrn_reflns_theta_full 28.33
_diffrn_reflns_theta_max 28.33
_diffrn_reflns_theta_min 1.85
_exptl_absorpt_coefficient_mu 0.088
_exptl_absorpt_correction_T_max 0.9869
_exptl_absorpt_correction_T_min 0.9826
_exptl_absorpt_correction_type empirical
_exptl_absorpt_process_details 'SADABAS 2.10 (Bruker 2003)'
_exptl_crystal_colour colorless
_exptl_crystal_density_diffrn 1.297
_exptl_crystal_density_method 'not measured'
_exptl_crystal_description prism
_exptl_crystal_F_000 2272
_exptl_crystal_size_max 0.20
_exptl_crystal_size_mid 0.18
_exptl_crystal_size_min 0.15
_refine_diff_density_max 0.633
_refine_diff_density_min -0.668
_refine_diff_density_rms 0.161
_refine_ls_extinction_method none
_refine_ls_goodness_of_fit_ref 1.028
_refine_ls_hydrogen_treatment constr
_refine_ls_matrix_type full
_refine_ls_number_parameters 721
_refine_ls_number_reflns 13542
_refine_ls_number_restraints 0
_refine_ls_restrained_S_all 1.028
_refine_ls_R_factor_all 0.1514
_refine_ls_R_factor_gt 0.0764
_refine_ls_shift/su_max 0.001
_refine_ls_shift/su_mean 0.000
_refine_ls_structure_factor_coef Fsqd
_refine_ls_weighting_details 'calc w=1/[\s^2^(Fo^2^)+(0.1656P)^2^+0.0000P] where P=(Fo^2^+2Fc^2^)/3'
_refine_ls_weighting_scheme calc
_refine_ls_wR_factor_gt 0.1994
_refine_ls_wR_factor_ref 0.2922
_reflns_number_gt 7343
_reflns_number_total 13542
_reflns_threshold_expression >2sigma(I)
_cod_data_source_file jo5b01768_si_002.cif
_cod_data_source_block Compound3h
_cod_depositor_comments
;
The following automatic conversions were performed:

data item '_symmetry_cell_setting' value 'Monoclinic' was changed to
'monoclinic' in accordance with the
/home/saulius/struct/COD-crude-data/automatic-downloads/DataCite-retrospective/ACS/depositions/lib/dictionaries/cif_core.dic
dictionary named 'cif_core.dic' version 2.4.2 last updated on
2011-04-26.

Automatic conversion script
Id: cif_fix_values 6909 2019-04-08 15:41:33Z antanas 
;
_cod_original_cell_volume 5494.3(15)
_cod_original_sg_symbol_H-M P2(1)/c
_cod_database_code 4036386

loop_
_symmetry_equiv_pos_as_xyz
'x, y, z'
'-x, y+1/2, -z+1/2'
'-x, -y, -z'
'x, -y-1/2, z-1/2'

loop_
_atom_site_label
_atom_site_type_symbol
_atom_site_fract_x
_atom_site_fract_y
_atom_site_fract_z
_atom_site_U_iso_or_equiv
_atom_site_adp_type
_atom_site_occupancy
_atom_site_symmetry_multiplicity
_atom_site_calc_flag
_atom_site_refinement_flags
C1A C 0.2199(2) 0.3771(3) 0.52730(19) 0.0408(10) Uani 1 1 d .
H1A H 0.1777 0.3556 0.4925 0.049 Uiso 1 1 calc R
C1B C -0.3077(2) 0.0797(3) 0.57098(18) 0.0371(9) Uani 1 1 d .
H1B H -0.3557 0.0929 0.5413 0.044 Uiso 1 1 calc R
C2A C 0.2220(2) 0.4695(3) 0.54906(19) 0.0406(10) Uani 1 1 d .
H2A H 0.1816 0.5103 0.5297 0.049 Uiso 1 1 calc R
C2B C -0.2909(2) -0.0102(3) 0.59784(19) 0.0354(9) Uani 1 1 d .
H2B H -0.3269 -0.0583 0.5856 0.043 Uiso 1 1 calc R
C3A C 0.2862(2) 0.5020(3) 0.60107(19) 0.0370(9) Uani 1 1 d .
H3A H 0.2881 0.5650 0.6159 0.044 Uiso 1 1 calc R
C3B C -0.21878(19) -0.0295(3) 0.64417(18) 0.0310(8) Uani 1 1 d .
H3B H -0.2076 -0.0901 0.6633 0.037 Uiso 1 1 calc R
C4A C 0.34567(19) 0.4431(3) 0.63010(18) 0.0304(8) Uani 1 1 d .
H4A H 0.3874 0.4667 0.6645 0.037 Uiso 1 1 calc R
C4B C -0.16496(18) 0.0399(3) 0.66140(17) 0.0277(7) Uani 1 1 d .
H4B H -0.1179 0.0256 0.6925 0.033 Uiso 1 1 calc R
C5A C 0.34564(19) 0.3459(3) 0.60910(17) 0.0294(8) Uani 1 1 d .
C5B C -0.17886(18) 0.1334(2) 0.63309(16) 0.0257(7) Uani 1 1 d .
C6A C 0.2801(2) 0.3136(3) 0.55645(18) 0.0352(9) Uani 1 1 d .
C6B C -0.25355(18) 0.1525(3) 0.58747(16) 0.0282(7) Uani 1 1 d .
C7A C 0.2762(2) 0.2170(3) 0.53387(19) 0.0411(10) Uani 1 1 d .
H7A H 0.2335 0.1953 0.4997 0.049 Uiso 1 1 calc R
C7B C -0.2715(2) 0.2455(3) 0.55990(17) 0.0370(9) Uani 1 1 d .
H7B H -0.3199 0.2592 0.5311 0.044 Uiso 1 1 calc R
C8A C 0.3346(2) 0.1568(3) 0.56207(19) 0.0389(9) Uani 1 1 d .
H8A H 0.3317 0.0938 0.5472 0.047 Uiso 1 1 calc R
C8B C -0.2185(2) 0.3151(3) 0.57528(19) 0.0364(9) Uani 1 1 d .
H8B H -0.2312 0.3760 0.5570 0.044 Uiso 1 1 calc R
C9A C 0.3998(2) 0.1889(3) 0.61370(17) 0.0333(8) Uani 1 1 d .
H9A H 0.4394 0.1464 0.6320 0.040 Uiso 1 1 calc R
C9B C -0.1443(2) 0.2963(3) 0.61875(17) 0.0312(8) Uani 1 1 d .
H9B H -0.1088 0.3447 0.6277 0.037 Uiso 1 1 calc R
C10A C 0.4067(2) 0.2809(3) 0.63780(16) 0.0301(8) Uani 1 1 d .
C10B C -0.12358(18) 0.2075(2) 0.64808(16) 0.0259(7) Uani 1 1 d .
C11A C 0.47624(18) 0.3162(2) 0.69434(16) 0.0250(7) Uani 1 1 d .
H11A H 0.4583 0.3579 0.7210 0.030 Uiso 1 1 calc R
C11B C -0.04463(18) 0.1854(2) 0.69609(15) 0.0226(7) Uani 1 1 d .
H11B H -0.0501 0.1461 0.7310 0.027 Uiso 1 1 calc R
C12A C 0.52386(18) 0.3810(3) 0.66951(16) 0.0264(7) Uani 1 1 d .
H12A H 0.5330 0.3479 0.6345 0.032 Uiso 1 1 calc R
H12B H 0.4961 0.4391 0.6509 0.032 Uiso 1 1 calc R
C12B C -0.00305(18) 0.1217(2) 0.66421(16) 0.0253(7) Uani 1 1 d .
H12C H -0.0265 0.0589 0.6552 0.030 Uiso 1 1 calc R
H12D H -0.0080 0.1499 0.6224 0.030 Uiso 1 1 calc R
C13A C 0.59645(18) 0.4082(2) 0.72182(16) 0.0232(7) Uani 1 1 d .
C13B C 0.07773(19) 0.1093(2) 0.70581(16) 0.0255(7) Uani 1 1 d .
C14A C 0.62161(18) 0.3741(2) 0.78460(16) 0.0265(7) Uani 1 1 d .
C14B C 0.11273(18) 0.1527(2) 0.76515(16) 0.0245(7) Uani 1 1 d .
C15A C 0.58153(18) 0.2955(2) 0.80617(16) 0.0246(7) Uani 1 1 d .
H15A H 0.6201 0.2488 0.8303 0.030 Uiso 1 1 calc R
C15B C 0.07414(18) 0.2266(2) 0.79242(15) 0.0236(7) Uani 1 1 d .
H15B H 0.1099 0.2792 0.8098 0.028 Uiso 1 1 calc R
C16A C 0.52761(18) 0.2404(2) 0.74328(16) 0.0253(7) Uani 1 1 d .
C16B C 0.00741(18) 0.2704(2) 0.73225(15) 0.0244(7) Uani 1 1 d .
C17A C 0.4797(2) 0.1646(2) 0.76068(16) 0.0273(7) Uani 1 1 d .
C17B C -0.03287(18) 0.3478(2) 0.75664(15) 0.0250(7) Uani 1 1 d .
C18A C 0.4122(2) 0.1940(3) 0.77253(18) 0.0335(8) Uani 1 1 d .
H18A H 0.3895 0.1381 0.7826 0.050 Uiso 1 1 calc R
H18B H 0.3774 0.2245 0.7337 0.050 Uiso 1 1 calc R
H18C H 0.4262 0.2381 0.8089 0.050 Uiso 1 1 calc R
C18B C -0.09003(19) 0.3203(3) 0.78304(17) 0.0291(7) Uani 1 1 d .
H18D H -0.1092 0.3771 0.7957 0.044 Uiso 1 1 calc R
H18E H -0.0678 0.2795 0.8208 0.044 Uiso 1 1 calc R
H18F H -0.1299 0.2866 0.7497 0.044 Uiso 1 1 calc R
C19A C 0.57738(19) 0.1870(2) 0.71427(17) 0.0274(7) Uani 1 1 d .
C19B C 0.04135(19) 0.3206(2) 0.68722(16) 0.0255(7) Uani 1 1 d .
C20A C 0.6924(2) 0.1033(3) 0.7421(2) 0.0420(10) Uani 1 1 d .
H20A H 0.6747 0.0994 0.6944 0.050 Uiso 1 1 calc R
H20B H 0.7043 0.0389 0.7600 0.050 Uiso 1 1 calc R
C20B C 0.1509(2) 0.3927(3) 0.68457(19) 0.0374(9) Uani 1 1 d .
H20C H 0.1732 0.4547 0.7009 0.045 Uiso 1 1 calc R
H20D H 0.1192 0.3997 0.6383 0.045 Uiso 1 1 calc R
C21A C 0.7580(3) 0.1642(4) 0.7677(4) 0.084(2) Uani 1 1 d .
H21A H 0.7965 0.1377 0.7556 0.126 Uiso 1 1 calc R
H21B H 0.7752 0.1675 0.8148 0.126 Uiso 1 1 calc R
H21C H 0.7457 0.2276 0.7494 0.126 Uiso 1 1 calc R
C21B C 0.2096(3) 0.3216(4) 0.6921(3) 0.0630(14) Uani 1 1 d .
H21D H 0.2387 0.3424 0.6679 0.094 Uiso 1 1 calc R
H21E H 0.1872 0.2605 0.6755 0.094 Uiso 1 1 calc R
H21F H 0.2411 0.3154 0.7379 0.094 Uiso 1 1 calc R
C22A C 0.6939(2) 0.4081(3) 0.83121(17) 0.0310(8) Uani 1 1 d .
C23A C 0.7841(2) 0.4006(4) 0.94034(19) 0.0477(11) Uani 1 1 d .
H23A H 0.7811 0.4039 0.9833 0.057 Uiso 1 1 calc R
H23B H 0.7964 0.4642 0.9294 0.057 Uiso 1 1 calc R
C23B C 0.30238(19) 0.1777(3) 0.89103(19) 0.0345(8) Uani 1 1 d .
H23C H 0.3195 0.2287 0.9235 0.041 Uiso 1 1 calc R
H23D H 0.3258 0.1867 0.8597 0.041 Uiso 1 1 calc R
C24A C 0.8429(3) 0.3323(5) 0.9426(3) 0.084(2) Uani 1 1 d .
H24A H 0.8897 0.3530 0.9751 0.126 Uiso 1 1 calc R
H24B H 0.8462 0.3297 0.9002 0.126 Uiso 1 1 calc R
H24C H 0.8311 0.2696 0.9541 0.126 Uiso 1 1 calc R
C24B C 0.3266(2) 0.0829(3) 0.92503(19) 0.0403(9) Uani 1 1 d .
H24D H 0.3798 0.0819 0.9469 0.060 Uiso 1 1 calc R
H24E H 0.3110 0.0320 0.8931 0.060 Uiso 1 1 calc R
H24F H 0.3045 0.0740 0.9569 0.060 Uiso 1 1 calc R
C25A C 0.54759(17) 0.3275(2) 0.85476(16) 0.0227(7) Uani 1 1 d .
C25B C 0.05542(18) 0.1919(2) 0.85027(16) 0.0249(7) Uani 1 1 d .
C26A C 0.51866(19) 0.4186(2) 0.85272(17) 0.0276(7) Uani 1 1 d .
H26A H 0.5199 0.4617 0.8208 0.033 Uiso 1 1 calc R
C26B C 0.03546(18) 0.0982(2) 0.85411(16) 0.0268(7) Uani 1 1 d .
H26B H 0.0345 0.0549 0.8216 0.032 Uiso 1 1 calc R
C27A C 0.48760(19) 0.4478(3) 0.89737(18) 0.0308(8) Uani 1 1 d .
H27A H 0.4682 0.5095 0.8945 0.037 Uiso 1 1 calc R
C27B C 0.0164(2) 0.0664(3) 0.90609(18) 0.0316(8) Uani 1 1 d .
H27B H 0.0033 0.0024 0.9075 0.038 Uiso 1 1 calc R
C28A C 0.48538(19) 0.3867(2) 0.94519(16) 0.0281(7) Uani 1 1 d .
H28A H 0.4650 0.4073 0.9749 0.034 Uiso 1 1 calc R
C28B C 0.0168(2) 0.1279(3) 0.95464(17) 0.0303(8) Uani 1 1 d .
H28B H 0.0021 0.1064 0.9879 0.036 Uiso 1 1 calc R
C29A C 0.51406(18) 0.2917(2) 0.94984(16) 0.0252(7) Uani 1 1 d .
C29B C 0.03960(18) 0.2247(2) 0.95433(16) 0.0268(7) Uani 1 1 d .
C30A C 0.54570(17) 0.2615(2) 0.90460(15) 0.0235(7) Uani 1 1 d .
C30B C 0.05950(17) 0.2574(2) 0.90169(15) 0.0222(7) Uani 1 1 d .
C31A C 0.57444(18) 0.1666(2) 0.91134(16) 0.0246(7) Uani 1 1 d .
H31A H 0.5965 0.1456 0.8830 0.029 Uiso 1 1 calc R
C31B C 0.08342(18) 0.3547(2) 0.90456(16) 0.0255(7) Uani 1 1 d .
H31B H 0.0965 0.3785 0.8710 0.031 Uiso 1 1 calc R
C32A C 0.5705(2) 0.1056(3) 0.95822(17) 0.0297(8) Uani 1 1 d .
H32A H 0.5890 0.0433 0.9611 0.036 Uiso 1 1 calc R
C32B C 0.08761(19) 0.4140(3) 0.95562(17) 0.0303(8) Uani 1 1 d .
H32B H 0.1031 0.4773 0.9559 0.036 Uiso 1 1 calc R
C33A C 0.5388(2) 0.1362(3) 1.00221(17) 0.0337(8) Uani 1 1 d .
H33A H 0.5364 0.0941 1.0342 0.040 Uiso 1 1 calc R
C33B C 0.0688(2) 0.3806(3) 1.00767(17) 0.0341(8) Uani 1 1 d .
H33B H 0.0726 0.4211 1.0425 0.041 Uiso 1 1 calc R
C34A C 0.51146(19) 0.2270(3) 0.99860(17) 0.0293(7) Uani 1 1 d .
H34A H 0.4909 0.2466 1.0284 0.035 Uiso 1 1 calc R
C34B C 0.0452(2) 0.2883(3) 1.00650(17) 0.0329(8) Uani 1 1 d .
H34B H 0.0324 0.2664 1.0407 0.040 Uiso 1 1 calc R
C57 C 0.19242(19) 0.1375(3) 0.79973(16) 0.0274(7) Uani 1 1 d .
O1A O 0.63341(13) 0.47007(17) 0.69897(11) 0.0291(5) Uani 1 1 d .
H01 H 0.6732 0.4838 0.7286 0.044 Uiso 1 1 calc R
O1B O 0.11118(13) 0.05287(17) 0.67632(12) 0.0298(5) Uani 1 1 d .
H02 H 0.1556 0.0489 0.6995 0.045 Uiso 1 1 calc R
O2A O 0.73370(14) 0.4651(2) 0.81738(13) 0.0420(7) Uani 1 1 d .
O2B O 0.23017(14) 0.08782(19) 0.77801(12) 0.0349(6) Uani 1 1 d .
O3A O 0.71262(13) 0.3705(2) 0.89120(12) 0.0381(6) Uani 1 1 d .
O3B O 0.22248(12) 0.18553(18) 0.85661(11) 0.0297(6) Uani 1 1 d .
O4A O 0.63555(14) 0.14527(19) 0.76126(13) 0.0372(6) Uani 1 1 d .
O4B O 0.10657(13) 0.36133(18) 0.72130(12) 0.0314(6) Uani 1 1 d .
O5A O 0.56626(14) 0.18224(18) 0.65678(12) 0.0332(6) Uani 1 1 d .
O5B O 0.01149(14) 0.32214(17) 0.62812(11) 0.0303(6) Uani 1 1 d .
O6A O 0.49760(15) 0.07999(17) 0.76313(12) 0.0345(6) Uani 1 1 d .
O6B O -0.01613(14) 0.43148(17) 0.75370(12) 0.0306(6) Uani 1 1 d .

loop_
_atom_site_aniso_label
_atom_site_aniso_U_11
_atom_site_aniso_U_22
_atom_site_aniso_U_33
_atom_site_aniso_U_23
_atom_site_aniso_U_13
_atom_site_aniso_U_12
C1A 0.0260(18) 0.055(3) 0.036(2) 0.0012(19) 0.0062(15) -0.0088(18)
C1B 0.0233(17) 0.051(3) 0.034(2) -0.0068(18) 0.0078(15) -0.0002(17)
C2A 0.0281(18) 0.053(3) 0.038(2) 0.0123(19) 0.0089(16) 0.0017(18)
C2B 0.0296(18) 0.038(2) 0.039(2) -0.0083(17) 0.0140(16) -0.0063(16)
C3A 0.0337(19) 0.039(2) 0.040(2) 0.0041(17) 0.0171(17) 0.0005(17)
C3B 0.0289(17) 0.0289(19) 0.0360(19) -0.0031(15) 0.0133(15) -0.0013(15)
C4A 0.0279(17) 0.0303(19) 0.0340(19) 0.0023(15) 0.0130(14) -0.0078(15)
C4B 0.0223(16) 0.0302(19) 0.0300(17) -0.0013(14) 0.0093(13) 0.0012(14)
C5A 0.0274(17) 0.034(2) 0.0257(17) 0.0004(14) 0.0094(14) -0.0054(15)
C5B 0.0256(16) 0.0286(18) 0.0226(16) -0.0026(14) 0.0090(13) 0.0011(14)
C6A 0.0329(19) 0.045(2) 0.0285(18) -0.0038(16) 0.0124(15) -0.0105(17)
C6B 0.0234(16) 0.038(2) 0.0218(16) -0.0006(14) 0.0078(13) 0.0053(15)
C7A 0.0332(19) 0.049(2) 0.032(2) -0.0094(18) 0.0031(16) -0.0154(19)
C7B 0.0328(19) 0.043(2) 0.0274(18) 0.0064(16) 0.0032(15) 0.0112(17)
C8A 0.047(2) 0.036(2) 0.035(2) -0.0119(17) 0.0167(17) -0.0174(18)
C8B 0.038(2) 0.031(2) 0.038(2) 0.0081(16) 0.0122(17) 0.0082(17)
C9A 0.040(2) 0.032(2) 0.0272(18) -0.0033(15) 0.0123(15) -0.0073(16)
C9B 0.0344(18) 0.0293(19) 0.0271(17) 0.0039(14) 0.0090(14) 0.0026(16)
C10A 0.0340(18) 0.0334(19) 0.0246(17) -0.0032(14) 0.0133(14) -0.0070(15)
C10B 0.0290(17) 0.0274(17) 0.0225(16) -0.0028(13) 0.0111(13) 0.0010(14)
C11A 0.0283(17) 0.0229(17) 0.0250(16) -0.0017(13) 0.0116(13) -0.0026(14)
C11B 0.0284(16) 0.0195(16) 0.0201(15) 0.0003(12) 0.0094(12) -0.0019(13)
C12A 0.0315(17) 0.0276(18) 0.0218(15) 0.0024(13) 0.0123(13) -0.0022(14)
C12B 0.0304(17) 0.0204(16) 0.0251(16) -0.0005(13) 0.0106(13) -0.0015(14)
C13A 0.0278(16) 0.0192(16) 0.0276(16) 0.0012(13) 0.0162(13) 0.0016(13)
C13B 0.0330(17) 0.0214(16) 0.0262(16) 0.0019(13) 0.0159(14) 0.0009(14)
C14A 0.0286(17) 0.0278(18) 0.0254(16) -0.0009(14) 0.0130(13) -0.0028(14)
C14B 0.0262(16) 0.0248(17) 0.0231(16) 0.0006(13) 0.0102(13) 0.0006(14)
C15A 0.0264(16) 0.0219(16) 0.0261(16) -0.0032(13) 0.0107(13) -0.0010(13)
C15B 0.0257(16) 0.0247(17) 0.0199(15) -0.0010(13) 0.0083(12) 0.0007(13)
C16A 0.0289(17) 0.0235(17) 0.0237(16) -0.0025(13) 0.0105(13) -0.0019(14)
C16B 0.0252(16) 0.0247(17) 0.0224(15) 0.0022(13) 0.0082(13) 0.0002(13)
C17A 0.0359(18) 0.0248(18) 0.0191(15) -0.0008(13) 0.0083(13) -0.0029(15)
C17B 0.0314(17) 0.0218(17) 0.0205(15) -0.0003(13) 0.0085(13) 0.0026(14)
C18A 0.0346(19) 0.031(2) 0.036(2) 0.0007(16) 0.0149(16) -0.0050(16)
C18B 0.0294(17) 0.0277(18) 0.0323(18) -0.0027(15) 0.0142(14) 0.0031(15)
C19A 0.0336(18) 0.0204(17) 0.0262(17) -0.0016(13) 0.0094(14) -0.0047(14)
C19B 0.0304(17) 0.0203(16) 0.0276(17) -0.0001(13) 0.0132(14) 0.0012(14)
C20A 0.045(2) 0.045(2) 0.042(2) -0.0029(19) 0.0232(18) 0.0146(19)
C20B 0.0330(19) 0.044(2) 0.040(2) 0.0097(18) 0.0183(16) -0.0091(17)
C21A 0.079(4) 0.064(3) 0.150(6) -0.044(4) 0.089(4) -0.026(3)
C21B 0.064(3) 0.067(3) 0.082(4) 0.027(3) 0.055(3) 0.012(3)
C22A 0.0328(18) 0.034(2) 0.0283(18) 0.0006(15) 0.0144(15) -0.0027(16)
C23A 0.0292(19) 0.081(3) 0.0267(19) 0.002(2) 0.0041(15) -0.016(2)
C23B 0.0248(17) 0.039(2) 0.037(2) -0.0017(16) 0.0082(15) 0.0008(15)
C24A 0.035(2) 0.144(6) 0.059(3) -0.016(4) 0.001(2) 0.006(3)
C24B 0.0303(19) 0.051(3) 0.036(2) 0.0070(18) 0.0097(16) 0.0068(18)
C25A 0.0233(15) 0.0180(16) 0.0259(16) 0.0001(12) 0.0083(13) 0.0001(13)
C25B 0.0271(16) 0.0242(17) 0.0239(16) 0.0001(13) 0.0105(13) 0.0034(14)
C26A 0.0312(17) 0.0248(18) 0.0283(17) 0.0010(14) 0.0129(14) -0.0013(14)
C26B 0.0289(17) 0.0274(18) 0.0231(16) 0.0017(14) 0.0088(13) -0.0010(14)
C27A 0.0316(18) 0.0268(18) 0.0377(19) -0.0018(15) 0.0174(15) 0.0031(15)
C27B 0.0353(19) 0.0241(18) 0.037(2) 0.0051(15) 0.0153(16) -0.0037(15)
C28A 0.0306(17) 0.0289(18) 0.0259(17) -0.0025(14) 0.0121(14) 0.0048(14)
C28B 0.0382(19) 0.0315(19) 0.0262(17) 0.0052(15) 0.0180(15) -0.0039(16)
C29A 0.0265(16) 0.0253(17) 0.0246(16) -0.0013(13) 0.0106(13) -0.0016(14)
C29B 0.0269(16) 0.0277(18) 0.0266(17) 0.0023(14) 0.0112(13) 0.0019(14)
C30A 0.0245(15) 0.0230(17) 0.0218(15) -0.0008(13) 0.0076(12) -0.0009(13)
C30B 0.0221(15) 0.0255(17) 0.0203(15) 0.0032(12) 0.0096(12) 0.0043(13)
C31A 0.0275(16) 0.0240(17) 0.0217(15) -0.0008(13) 0.0090(13) 0.0013(13)
C31B 0.0298(17) 0.0231(17) 0.0237(16) 0.0019(13) 0.0103(13) -0.0013(14)
C32A 0.0354(18) 0.0246(18) 0.0312(18) 0.0010(14) 0.0153(15) -0.0001(15)
C32B 0.0327(18) 0.0234(17) 0.0306(18) -0.0040(14) 0.0078(15) -0.0003(15)
C33A 0.042(2) 0.035(2) 0.0277(18) 0.0064(15) 0.0164(16) -0.0030(17)
C33B 0.041(2) 0.039(2) 0.0214(17) -0.0081(15) 0.0117(15) 0.0023(17)
C34A 0.0332(18) 0.0296(19) 0.0278(17) 0.0009(14) 0.0146(14) 0.0009(15)
C34B 0.0380(19) 0.037(2) 0.0263(17) -0.0012(15) 0.0148(15) 0.0016(17)
C57 0.0337(18) 0.0295(18) 0.0213(16) 0.0012(14) 0.0133(14) 0.0031(15)
O1A 0.0283(12) 0.0318(13) 0.0296(12) 0.0023(10) 0.0138(10) -0.0065(10)
O1B 0.0321(13) 0.0288(13) 0.0319(13) -0.0030(10) 0.0160(10) 0.0037(11)
O2A 0.0361(14) 0.0539(18) 0.0334(14) 0.0032(13) 0.0107(12) -0.0177(13)
O2B 0.0306(13) 0.0422(16) 0.0335(13) -0.0039(12) 0.0140(11) 0.0071(12)
O3A 0.0309(13) 0.0560(18) 0.0252(13) -0.0002(12) 0.0082(10) -0.0140(13)
O3B 0.0237(12) 0.0373(14) 0.0266(12) -0.0032(10) 0.0080(10) 0.0021(10)
O4A 0.0423(15) 0.0394(15) 0.0337(14) 0.0026(12) 0.0190(12) 0.0141(13)
O4B 0.0306(12) 0.0356(14) 0.0305(13) 0.0027(11) 0.0147(10) -0.0074(11)
O5A 0.0428(14) 0.0325(14) 0.0266(13) -0.0044(10) 0.0158(11) -0.0002(11)
O5B 0.0387(14) 0.0275(13) 0.0255(12) 0.0015(10) 0.0131(10) -0.0019(11)
O6A 0.0465(15) 0.0253(13) 0.0329(14) -0.0009(11) 0.0167(12) -0.0047(12)
O6B 0.0374(13) 0.0212(12) 0.0341(13) -0.0010(10) 0.0146(11) -0.0003(11)

loop_
_atom_type_symbol
_atom_type_description
_atom_type_scat_dispersion_real
_atom_type_scat_dispersion_imag
_atom_type_scat_source
C C 0.0033 0.0016 'International Tables Vol C Tables 4.2.6.8 and 6.1.1.4'
H H 0.0000 0.0000 'International Tables Vol C Tables 4.2.6.8 and 6.1.1.4'
O O 0.0106 0.0060 'International Tables Vol C Tables 4.2.6.8 and 6.1.1.4'

loop_
_geom_angle_atom_site_label_1
_geom_angle_atom_site_label_2
_geom_angle_atom_site_label_3
_geom_angle
C2A C1A C6A 121.5(4)
C2B C1B C6B 121.2(3)
C1A C2A C3A 119.0(4)
C1B C2B C3B 119.4(3)
C4A C3A C2A 121.2(4)
C4B C3B C2B 120.8(3)
C3A C4A C5A 121.6(3)
C3B C4B C5B 121.9(3)
C6A C5A C4A 116.7(3)
C6A C5A C10A 119.3(3)
C4A C5A C10A 123.9(3)
C4B C5B C10B 123.9(3)
C4B C5B C6B 116.4(3)
C10B C5B C6B 119.7(3)
C1A C6A C7A 120.6(3)
C1A C6A C5A 119.9(4)
C7A C6A C5A 119.5(4)
C1B C6B C7B 120.8(3)
C1B C6B C5B 120.3(3)
C7B C6B C5B 118.9(3)
C8A C7A C6A 120.0(3)
C8B C7B C6B 120.4(3)
C7A C8A C9A 120.6(4)
C7B C8B C9B 121.1(3)
C10A C9A C8A 122.0(4)
C10B C9B C8B 121.2(3)
C9A C10A C5A 118.5(3)
C9A C10A C11A 122.7(3)
C5A C10A C11A 118.8(3)
C9B C10B C5B 118.6(3)
C9B C10B C11B 122.6(3)
C5B C10B C11B 118.8(3)
C10A C11A C12A 111.6(3)
C10A C11A C16A 118.4(3)
C12A C11A C16A 109.1(3)
C10B C11B C12B 111.6(3)
C10B C11B C16B 119.0(3)
C12B C11B C16B 108.4(3)
C13A C12A C11A 113.5(3)
C13B C12B C11B 113.7(3)
O1A C13A C14A 124.8(3)
O1A C13A C12A 111.2(3)
C14A C13A C12A 124.0(3)
O1B C13B C14B 124.7(3)
O1B C13B C12B 111.5(3)
C14B C13B C12B 123.8(3)
C13A C14A C22A 118.0(3)
C13A C14A C15A 122.7(3)
C22A C14A C15A 119.0(3)
C13B C14B C57 118.4(3)
C13B C14B C15B 122.4(3)
C57 C14B C15B 118.7(3)
C14A C15A C25A 114.9(3)
C14A C15A C16A 108.9(3)
C25A C15A C16A 115.8(3)
C14B C15B C25B 115.2(3)
C14B C15B C16B 107.6(2)
C25B C15B C16B 115.8(3)
C19A C16A C17A 108.0(3)
C19A C16A C11A 112.2(3)
C17A C16A C11A 110.0(3)
C19A C16A C15A 106.5(3)
C17A C16A C15A 112.0(3)
C11A C16A C15A 108.0(3)
C17B C16B C19B 107.8(3)
C17B C16B C11B 112.8(3)
C19B C16B C11B 111.7(3)
C17B C16B C15B 110.0(3)
C19B C16B C15B 107.0(3)
C11B C16B C15B 107.4(3)
O6A C17A C18A 120.7(3)
O6A C17A C16A 118.5(3)
C18A C17A C16A 120.8(3)
O6B C17B C18B 121.5(3)
O6B C17B C16B 117.8(3)
C18B C17B C16B 120.7(3)
O5A C19A O4A 123.1(3)
O5A C19A C16A 125.2(3)
O4A C19A C16A 111.8(3)
O5B C19B O4B 124.2(3)
O5B C19B C16B 123.3(3)
O4B C19B C16B 112.5(3)
O4A C20A C21A 108.0(3)
O4B C20B C21B 109.7(3)
O2A C22A O3A 122.8(3)
O2A C22A C14A 124.4(3)
O3A C22A C14A 112.8(3)
O3A C23A C24A 110.3(4)
O3B C23B C24B 113.3(3)
C26A C25A C30A 118.7(3)
C26A C25A C15A 121.9(3)
C30A C25A C15A 119.4(3)
C26B C25B C30B 119.2(3)
C26B C25B C15B 121.0(3)
C30B C25B C15B 119.8(3)
C25A C26A C27A 121.7(3)
C25B C26B C27B 121.4(3)
C28A C27A C26A 120.7(3)
C28B C27B C26B 121.0(3)
C27A C28A C29A 120.4(3)
C27B C28B C29B 119.9(3)
C34A C29A C30A 119.6(3)
C34A C29A C28A 121.1(3)
C30A C29A C28A 119.3(3)
C28B C29B C34B 121.0(3)
C28B C29B C30B 119.3(3)
C34B C29B C30B 119.7(3)
C31A C30A C29A 117.5(3)
C31A C30A C25A 123.2(3)
C29A C30A C25A 119.2(3)
C31B C30B C29B 116.9(3)
C31B C30B C25B 123.9(3)
C29B C30B C25B 119.2(3)
C32A C31A C30A 121.6(3)
C32B C31B C30B 121.6(3)
C31A C32A C33A 120.2(3)
C31B C32B C33B 121.0(3)
C34A C33A C32A 120.6(3)
C34B C33B C32B 119.2(3)
C33A C34A C29A 120.4(3)
C33B C34B C29B 121.6(3)
O2B C57 O3B 122.1(3)
O2B C57 C14B 123.7(3)
O3B C57 C14B 114.2(3)
C22A O3A C23A 116.1(3)
C57 O3B C23B 116.5(3)
C19A O4A C20A 117.7(3)
C19B O4B C20B 117.2(3)

loop_
_geom_bond_atom_site_label_1
_geom_bond_atom_site_label_2
_geom_bond_distance
C1A C2A 1.367(6)
C1A C6A 1.410(5)
C1B C2B 1.368(5)
C1B C6B 1.404(5)
C2A C3A 1.404(5)
C2B C3B 1.407(5)
C3A C4A 1.360(5)
C3B C4B 1.367(5)
C4A C5A 1.429(5)
C4B C5B 1.421(5)
C5A C6A 1.425(5)
C5A C10A 1.433(5)
C5B C10B 1.434(5)
C5B C6B 1.438(4)
C6A C7A 1.423(6)
C6B C7B 1.415(5)
C7A C8A 1.356(6)
C7B C8B 1.359(5)
C8A C9A 1.410(5)
C8B C9B 1.417(5)
C9A C10A 1.371(5)
C9B C10B 1.380(5)
C10A C11A 1.523(5)
C10B C11B 1.523(4)
C11A C12A 1.537(4)
C11A C16A 1.562(5)
C11B C12B 1.539(4)
C11B C16B 1.560(4)
C12A C13A 1.487(4)
C12B C13B 1.494(5)
C13A O1A 1.338(4)
C13A C14A 1.360(4)
C13B O1B 1.337(4)
C13B C14B 1.358(5)
C14A C22A 1.464(5)
C14A C15A 1.522(5)
C14B C57 1.457(5)
C14B C15B 1.526(4)
C15A C25A 1.524(4)
C15A C16A 1.575(4)
C15B C25B 1.530(4)
C15B C16B 1.576(4)
C16A C19A 1.541(5)
C16A C17A 1.550(5)
C16B C17B 1.545(5)
C16B C19B 1.552(5)
C17A O6A 1.223(4)
C17A C18A 1.494(5)
C17B O6B 1.217(4)
C17B C18B 1.490(5)
C19A O5A 1.199(4)
C19A O4A 1.336(4)
C19B O5B 1.201(4)
C19B O4B 1.327(4)
C20A O4A 1.450(4)
C20A C21A 1.454(6)
C20B O4B 1.457(4)
C20B C21B 1.472(6)
C22A O2A 1.226(4)
C22A O3A 1.332(4)
C23A O3A 1.457(4)
C23A C24A 1.474(7)
C23B O3B 1.449(4)
C23B C24B 1.499(5)
C25A C26A 1.380(4)
C25A C30A 1.441(4)
C25B C26B 1.372(5)
C25B C30B 1.429(4)
C26A C27A 1.397(5)
C26B C27B 1.402(5)
C27A C28A 1.366(5)
C27B C28B 1.366(5)
C28A C29A 1.423(5)
C28B C29B 1.419(5)
C29A C34A 1.415(5)
C29A C30A 1.420(5)
C29B C34B 1.419(5)
C29B C30B 1.429(4)
C30A C31A 1.419(4)
C30B C31B 1.425(5)
C31A C32A 1.359(5)
C31B C32B 1.369(5)
C32A C33A 1.400(5)
C32B C33B 1.407(5)
C33A C34A 1.361(5)
C33B C34B 1.361(5)
C57 O2B 1.232(4)
C57 O3B 1.337(4)
